data_9011337
loop_
_publ_author_name
'Boysen, H.'
'Lerch, M.'
'Stys, A.'
'Senyshyn, A.'

_publ_section_title
;
 Structure and oxygen mobility in mayenite (Ca12Al14O33): a high-temperature
 neutron powder diffraction study
 Locality: synthetic
 Sample: T = 973 K
;
_journal_issue 5
_journal_name_full 'Acta Crystallographica, Section B'
_journal_page_first 675
_journal_page_last 682
_journal_paper_doi 10.1107/S0108768107030005
_journal_volume 63
_journal_year 2007
_chemical_formula_sum 'Al7 Ca6 O16.543'
_chemical_name_mineral Mayenite
_space_group_IT_number 220
_symmetry_space_group_name_Hall 'I -4bd 2c 3'
_symmetry_space_group_name_H-M 'I -4 3 d'
_cell_angle_alpha 90
_cell_angle_beta 90
_cell_angle_gamma 90
_cell_length_a 12.0308
_cell_length_b 12.0308
_cell_length_c 12.0308
_cell_formula_units_Z 4
_cell_volume 1741.340
_diffrn_ambient_temperature 973
_exptl_crystal_density_diffrn 2.647
_cod_original_formula_sum 'Ca6 Al7 O16.543'
_cod_database_code 9011337

loop_
_symmetry_equiv_pos_as_xyz
x,y,z
1/2+x,1/2+y,1/2+z
1/2-z,x,-y
-z,1/2+x,1/2-y
1/2-y,z,-x
-y,1/2+z,1/2-x
1/2-x,y,-z
-x,1/2+y,1/2-z
1/4+x,3/4-z,1/4-y
3/4+x,1/4-z,3/4-y
1/4+z,3/4-y,1/4-x
3/4+z,1/4-y,3/4-x
1/4+y,3/4-x,1/4-z
3/4+y,1/4-x,3/4-z
1/4+x,1/4+z,1/4+y
3/4+x,3/4+z,3/4+y
1/4+z,1/4+y,1/4+x
3/4+z,3/4+y,3/4+x
1/4+y,1/4+x,1/4+z
3/4+y,3/4+x,3/4+z
-z,1/2-x,y
1/2-z,-x,1/2+y
-y,1/2-z,x
1/2-y,-z,1/2+x
-x,1/2-y,z
1/2-x,-y,1/2+z
1/2+z,1/2-x,-y
+z,-x,1/2-y
1/2+y,1/2-z,-x
+y,-z,1/2-x
1/2+x,1/2-y,-z
+x,-y,1/2-z
3/4-x,3/4+z,1/4-y
1/4-x,1/4+z,3/4-y
3/4-z,3/4+y,1/4-x
1/4-z,1/4+y,3/4-x
3/4-y,3/4+x,1/4-z
1/4-y,1/4+x,3/4-z
3/4-x,1/4-z,1/4+y
1/4-x,3/4-z,3/4+y
3/4-z,1/4-y,1/4+x
1/4-z,3/4-y,3/4+x
3/4-y,1/4-x,1/4+z
1/4-y,3/4-x,3/4+z
z,x,y
1/2+z,1/2+x,1/2+y
y,z,x
1/2+y,1/2+z,1/2+x

loop_
_atom_site_aniso_label
_atom_site_aniso_U_11
_atom_site_aniso_U_22
_atom_site_aniso_U_33
_atom_site_aniso_U_12
_atom_site_aniso_U_13
_atom_site_aniso_U_23
Ca 0.04100 0.03500 0.02700 0.00000 0.00000 0.00040
Al1 0.01830 0.01830 0.01830 -0.00070 -0.00070 -0.00070
Al2 0.00500 0.01870 0.01870 0.00000 0.00000 0.00000
O1 0.03340 0.02680 0.02700 0.01940 0.01310 0.00410
O2 0.03010 0.03010 0.03010 -0.01020 -0.01020 -0.01020

loop_
_atom_site_label
_atom_site_fract_x
_atom_site_fract_y
_atom_site_fract_z
_atom_site_occupancy
_atom_site_U_iso_or_equiv
Ca 0.14640 0.00000 0.25000 0.91000 0.03420
Ca* 0.19500 0.00000 0.25000 0.09000 0.01600
Al1 0.01760 0.01760 0.01760 1.00000 0.01830
Al2 0.87500 0.00000 0.25000 1.00000 0.01410
O1 0.78685 0.10030 0.30637 1.00000 0.02910
O2 -0.06453 -0.06453 -0.06453 1.00000 0.03010
O3 0.25000 0.37500 0.00000 0.18100 0.03800

_cod_duplicate_entry 2102956
